data_1520296
loop_
_publ_author_name
'Xia, Zhiguo'
'Molokeev, Maxim S.'
'Im, Won Bin'
'Unithrattil, Sanjith'
'Liu, Quanlin'

_publ_section_title
;
 Crystal Structure and Photoluminescence Evolution of
 La5(Si2+xB1--x)(O13--xNx):Ce3+Solid Solution Phosphors
;
_journal_issue 17
_journal_name_full 'The Journal of Physical Chemistry C'
_journal_page_first 9488
_journal_paper_doi 10.1021/acs.jpcc.5b01211
_journal_volume 119
_journal_year 2015
_chemical_formula_moiety 'B0.60 La10 N1.40 O24.60 Si5.40'
_chemical_formula_sum 'B0.6 La10 N1.4 O24.6 Si5.4'
_chemical_formula_weight 1960.48
_space_group_IT_number 176
_symmetry_cell_setting hexagonal
_symmetry_space_group_name_Hall '-P 6c'
_symmetry_space_group_name_H-M 'P 63/m'
_cell_angle_alpha 90
_cell_angle_beta 90
_cell_angle_gamma 120
_cell_formula_units_Z 1
_cell_length_a 9.66584(33)
_cell_length_b 9.66584(33)
_cell_length_c 7.19000(29)
_cell_measurement_temperature 300
_cell_volume 581.75(4)
_diffrn_ambient_temperature 300
_diffrn_measurement_device_type
;
;
_diffrn_radiation_monochromator none
_diffrn_radiation_probe neutron
_diffrn_radiation_type
;
 neutron
;
_exptl_absorpt_coefficient_mu 0
_exptl_crystal_density_diffrn 5.595715
_pd_char_colour
;
colourless
;
_pd_meas_2theta_range_inc 0.05
_pd_meas_2theta_range_max 159.95
_pd_meas_2theta_range_min 10.5
_pd_meas_scan_method step
_pd_proc_ls_pref_orient_corr
;
no correction
;
_pd_proc_ls_profile_function PearsonVII
_pd_proc_ls_prof_R_factor 4.616
_pd_proc_ls_prof_wR_expected 1.915
_pd_proc_ls_prof_wR_factor 5.982
_pd_proc_number_of_points 2989
_refine_ls_goodness_of_fit_all 3.124
_refine_ls_R_I_factor 3.10
_refine_ls_shift/su_max 0.01000
_cod_data_source_file jp5b01211_si_002.cif
_cod_data_source_block a
_cod_original_cell_volume 581.753(46)
_cod_original_sg_symbol_Hall
;
-P 6c
;
_cod_original_sg_symbol_H-M P63/m
_cod_original_formula_sum
;
B0.60 La10 N1.40 O24.60 Si5.40
;
_cod_database_code 1520296

loop_
_symmetry_equiv_pos_as_xyz
'x, y, z'
'-x, -y, -z'
'-x, -y, z+1/2'
'-x+y, -x, -z+1/2'
'-x+y, -x, z'
'-y, x-y, -z+1/2'
'-y, x-y, z'
'y, -x+y, -z'
'y, -x+y, z+1/2'
'x-y, x, -z'
'x-y, x, z+1/2'
'x, y, -z+1/2'

loop_
_atom_site_label
_atom_site_type_symbol
_atom_site_fract_x
_atom_site_fract_y
_atom_site_fract_z
_atom_site_occupancy
_atom_site_B_iso_or_equiv
La1 La 0.22800(30) -0.01363(34) 0.25 1 1.070(52)
La2 La 0.3333333 0.6666667 0.00109(52) 1 2.561(77)
Si Si 0.40194(55) 0.37227(53) 0.25 0.9 1.091(88)
B B 0.40194(55) 0.37227(53) 0.25 0.1 1.091(88)
O1 O 0 0 0.25 1 6.01(22)
O2 O 0.32690(39) 0.48706(42) 0.25 1 1.500(77)
O3 O 0.59695(44) 0.47200(44) 0.25 1 1.678(76)
O4 O 0.34655(30) 0.25754(32) 0.07207(28) 0.8833333 2.387(60)
N4 N 0.34655(30) 0.25754(32) 0.07207(28) 0.1166667 2.387(60)

loop_
_diffrn_radiation_wavelength
_diffrn_radiation_wavelength_wt
1.83515 1.0000

loop_
_geom_angle_atom_site_label_1
_geom_angle_atom_site_label_2
_geom_angle_atom_site_label_3
_geom_angle
_geom_angle_site_symmetry_1
_geom_angle_site_symmetry_3
O1 La1 O2 111.1(13) 1_555 4_555
O1 La1 O3 149.64(35) 1_555 6_655
O1 La1 O4 83.878(82) 1_555 1_555
O1 La1 O4 105.888(59) 1_555 8_555
O1 La1 N4 83.878(82) 1_555 1_555
O1 La1 N4 105.888(59) 1_555 8_555
O2 La1 O3 99.36(12) 4_555 6_655
O2 La1 O4 147.77(53) 4_555 1_555
O2 La1 O4 71.19(14) 4_555 8_555
O2 La1 N4 147.77(53) 4_555 1_555
O2 La1 N4 71.19(14) 4_555 8_555
O3 La1 O4 69.9(16) 6_655 1_555
O3 La1 O4 83.411(64) 6_655 8_555
O3 La1 N4 69.9(16) 6_655 1_555
O3 La1 N4 83.411(64) 6_655 8_555
O4 La1 O4 77.34(10) 1_555 8_555
O4 La1 O4 134(26) 1_555 9_555
O4 La1 O4 58.68(23) 1_555 12_555
O4 La1 N4 77.34(10) 1_555 8_555
O4 La1 N4 134(26) 1_555 9_555
O4 La1 N4 58.68(23) 1_555 12_555
O4 La1 O4 137.27(22) 8_555 9_555
O4 La1 N4 137.27(22) 8_555 9_555
N4 La1 N4 77.34(10) 1_555 8_555
N4 La1 N4 134(26) 1_555 9_555
N4 La1 N4 58.68(23) 1_555 12_555
N4 La1 N4 137.27(22) 8_555 9_555
O2 La2 O2 73.38(16) 1_555 4_565
O2 La2 O3 93.688(71) 1_555 2_665
O2 La2 O3 153.13(60) 1_555 8_565
O2 La2 O3 126.28(21) 1_555 10_555
O2 La2 O4 87.535(74) 1_555 2_665
O2 La2 O4 142.08(34) 1_555 8_565
O2 La2 O4 69.82(14) 1_555 10_555
O2 La2 N4 87.535(74) 1_555 2_665
O2 La2 N4 142.08(34) 1_555 8_565
O2 La2 N4 69.82(14) 1_555 10_555
O3 La2 O3 74.79(17) 2_665 8_565
O3 La2 O4 57.48(18) 2_665 2_665
O3 La2 O4 123.62(20) 2_665 8_565
O3 La2 O4 65.74(17) 2_665 10_555
O3 La2 N4 57.48(18) 2_665 2_665
O3 La2 N4 123.62(20) 2_665 8_565
O3 La2 N4 65.74(17) 2_665 10_555
O4 La2 O4 116.67(10) 2_665 8_565
O4 La2 N4 116.67(10) 2_665 8_565
N4 La2 N4 116.67(10) 2_665 8_565
O2 Si O3 112.35(27) 1_555 1_555
O2 Si O4 111.71(19) 1_555 1_555
O2 Si N4 111.71(19) 1_555 1_555
O3 Si O4 107.26(17) 1_555 1_555
O3 Si N4 107.26(17) 1_555 1_555
O4 Si O4 106.3(25) 1_555 12_555
O4 Si N4 106.3(25) 1_555 12_555
N4 Si N4 106.3(25) 1_555 12_555
O2 B O3 112.35(27) 1_555 1_555
O2 B O4 111.71(19) 1_555 1_555
O2 B N4 111.71(19) 1_555 1_555
O3 B O4 107.26(17) 1_555 1_555
O3 B N4 107.26(17) 1_555 1_555
O4 B O4 106.3(25) 1_555 12_555
O4 B N4 106.3(25) 1_555 12_555
N4 B N4 106.3(25) 1_555 12_555

loop_
_geom_bond_atom_site_label_1
_geom_bond_atom_site_label_2
_geom_bond_distance
_geom_bond_site_symmetry_2
La1 O1 2.2726(26) .
La1 O2 2.7592(44) 4_555
La1 O3 2.5137(47) 6_655
La1 O4 2.6108(35) .
La1 O4 2.4865(22) 8_555
La1 N4 2.6108(35) .
La1 N4 2.4865(22) 8_555
La2 O2 2.4724(35) .
La2 O3 2.5324(37) 2_665
La2 O4 2.8497(27) 2_665
La2 N4 2.8497(27) 2_665
Si O2 1.6006(43) .
Si O3 1.6325(42) .
Si O4 1.5998(35) .
Si N4 1.5998(35) .
B O2 1.6006(43) .
B O3 1.6325(42) .
B O4 1.5998(35) .
B N4 1.5998(35) .
